data_7022167
loop_
_publ_author_name
'Dean, Rebecca K.'
'Devaine-Pressing, Katalin'
'Dawe, Louise N.'
'Kozak, Christopher M.'

_publ_section_title
;
 Reaction of CO2 with propylene oxide and styrene oxide catalyzed by a
 chromium(III) amine-bis(phenolate) complex.
;
_journal_issue 25
_journal_name_full 'Dalton transactions (Cambridge, England : 2003)'
_journal_page_first 9233
_journal_page_last 9244
_journal_paper_doi 10.1039/c2dt31942j
_journal_volume 42
_journal_year 2013
_chemical_formula_moiety 'C62 H82 Cl4 Cr2 N4 O6, 2(C H2 Cl2)'
_chemical_formula_sum 'C62 H82 Cl4 Cr2 N4 O6'
_chemical_formula_weight 1225.16
_chemical_name_systematic
;
?
;
_space_group_IT_number 14
_symmetry_cell_setting monoclinic
_symmetry_Int_Tables_number 14
_symmetry_space_group_name_Hall '-P 2ybc'
_symmetry_space_group_name_H-M 'P 1 21/c 1'
_atom_sites_solution_hydrogens geom
_atom_sites_solution_primary direct
_atom_sites_solution_secondary difmap
_audit_creation_method SHELXL-97
_cell_angle_alpha 90.00
_cell_angle_beta 95.586(6)
_cell_angle_gamma 90.00
_cell_formula_units_Z 2
_cell_length_a 14.239(7)
_cell_length_b 13.204(7)
_cell_length_c 18.420(9)
_cell_measurement_reflns_used 8502
_cell_measurement_temperature 163(2)
_cell_measurement_theta_max 29.7
_cell_measurement_theta_min 1.9
_cell_volume 3447(3)
_computing_cell_refinement 'CrystalClear-SM Expert 2.0 r4 (Rigaku, 2009)'
_computing_data_collection 'CrystalClear-SM Expert 2.0 r4 (Rigaku, 2009)'
_computing_data_reduction 'CrystalClear-SM Expert 2.0 r4 (Rigaku, 2009)'
_computing_molecular_graphics 'CrystalStructure 4.0 (Rigaku, 2010)'
_computing_publication_material 'CrystalStructure 4.0 (Rigaku, 2010)'
_computing_structure_refinement 'SHELXL-97 (Acta Cryst.2008, A64, 112-122)'
_computing_structure_solution 'SHELXL-97 (Acta Cryst.2008, A64, 112-122)'
_diffrn_ambient_temperature 163(2)
_diffrn_detector_area_resol_mean 14.63
_diffrn_measured_fraction_theta_full 0.995
_diffrn_measured_fraction_theta_max 0.995
_diffrn_measurement_device_type 'Rigaku Saturn'
_diffrn_measurement_method \w
_diffrn_radiation_monochromator 'graphite - Rigaku SHINE'
_diffrn_radiation_source 'fine-focus sealed tube'
_diffrn_radiation_type MoK\a
_diffrn_radiation_wavelength 0.71075
_diffrn_reflns_av_R_equivalents 0.0707
_diffrn_reflns_av_sigmaI/netI 0.0440
_diffrn_reflns_limit_h_max 17
_diffrn_reflns_limit_h_min -17
_diffrn_reflns_limit_k_max 16
_diffrn_reflns_limit_k_min 0
_diffrn_reflns_limit_l_max 22
_diffrn_reflns_limit_l_min 0
_diffrn_reflns_number 32578
_diffrn_reflns_theta_full 26.50
_diffrn_reflns_theta_max 26.50
_diffrn_reflns_theta_min 2.53
_exptl_absorpt_coefficient_mu 0.517
_exptl_absorpt_correction_T_max 0.964
_exptl_absorpt_correction_T_min 0.907
_exptl_absorpt_correction_type numerical
_exptl_absorpt_process_details '(T. Higashi, 2000)'
_exptl_crystal_colour Black-Red
_exptl_crystal_density_diffrn 1.180
_exptl_crystal_density_method 'not measured'
_exptl_crystal_description Prism
_exptl_crystal_F_000 1292
_exptl_crystal_size_max 0.40
_exptl_crystal_size_mid 0.32
_exptl_crystal_size_min 0.12
_platon_squeeze_details
;
The Platon Squeeze procedure was applied to recover 173 electrons per
unit cell in one void (total volume 1009 ^A^3); that is 86.5 electrons
per formula unit. Disordered solvent lattice dichloromethane molecules
(42 electrons per CH2Cl2; 2 molecules per formula unit) were present
prior to the application of Squeeze, however, a satisfactory
point atom model could not be achieved. The application of Squeeze gave
a good improvement in the data statistics and allowed for a
full anisotropic refinement of the structure.
PLATON Reference : Spek, A.L. (2003), J.Appl.Cryst. 36, 7-13.
;
_refine_diff_density_max 0.795
_refine_diff_density_min -0.567
_refine_diff_density_rms 0.099
_refine_ls_extinction_method none
_refine_ls_goodness_of_fit_ref 1.064
_refine_ls_hydrogen_treatment mixed
_refine_ls_matrix_type full
_refine_ls_number_parameters 336
_refine_ls_number_reflns 7115
_refine_ls_number_restraints 1
_refine_ls_restrained_S_all 1.064
_refine_ls_R_factor_all 0.0903
_refine_ls_R_factor_gt 0.0791
_refine_ls_shift/su_max 0.001
_refine_ls_shift/su_mean 0.000
_refine_ls_structure_factor_coef Fsqd
_refine_ls_weighting_details 'calc w=1/[\s^2^(Fo^2^)+(0.1312P)^2^+3.6988P] where P=(Fo^2^+2Fc^2^)/3'
_refine_ls_weighting_scheme calc
_refine_ls_wR_factor_gt 0.2262
_refine_ls_wR_factor_ref 0.2384
_reflns_number_gt 5919
_reflns_number_total 7115
_reflns_threshold_expression >2sigma(I)
_cod_data_source_file c2dt31942j.txt
_cod_data_source_block RD330
_cod_depositor_comments
;
The following automatic conversions were performed:

'_exptl_absorpt_correction_type' value 'Numerical' changed to
'numerical' according to
/home/saulius/struct/CIF-dictionaries/cif_core.dic dictionary named
'cif_core.dic' version 2.4.2 from 2011-04-26.

Automatic conversion script
Id: cif_fix_values 1891 2012-01-12 08:04:46Z andrius 
;
_cod_database_code 7022167

loop_
_symmetry_equiv_pos_as_xyz
'x, y, z'
'-x, y+1/2, -z+1/2'
'-x, -y, -z'
'x, -y-1/2, z-1/2'

loop_
_atom_site_label
_atom_site_type_symbol
_atom_site_fract_x
_atom_site_fract_y
_atom_site_fract_z
_atom_site_U_iso_or_equiv
_atom_site_adp_type
_atom_site_occupancy
_atom_site_symmetry_multiplicity
_atom_site_calc_flag
_atom_site_refinement_flags
Cr1 Cr 0.50403(3) 0.04986(3) 0.92517(3) 0.03588(19) Uani 1 1 d .
O1 O 0.60749(16) 0.13348(17) 0.96197(13) 0.0454(5) Uani 1 1 d .
O2 O 0.43907(16) 0.16340(16) 0.87601(11) 0.0405(5) Uani 1 1 d .
O3 O 0.44165(16) 0.06884(16) 1.01622(12) 0.0397(5) Uani 1 1 d D
N1 N 0.5710(2) 0.0132(2) 0.83318(15) 0.0444(6) Uani 1 1 d .
N2 N 0.4002(2) -0.04177(18) 0.87177(15) 0.0416(6) Uani 1 1 d .
C1 C 0.6845(2) 0.1588(3) 0.9309(2) 0.0506(8) Uani 1 1 d .
C2 C 0.7285(3) 0.2545(3) 0.9467(2) 0.0607(10) Uani 1 1 d .
C3 C 0.8155(3) 0.2705(4) 0.9180(3) 0.0769(14) Uani 1 1 d .
H3 H 0.8485 0.3314 0.9309 0.092 Uiso 1 1 calc R
C4 C 0.8563(3) 0.2037(4) 0.8726(3) 0.0806(15) Uani 1 1 d .
C5 C 0.8074(3) 0.1170(4) 0.8528(3) 0.0710(12) Uani 1 1 d .
H5 H 0.8318 0.0720 0.8191 0.085 Uiso 1 1 calc R
C6 C 0.7228(3) 0.0932(3) 0.8811(2) 0.0559(9) Uani 1 1 d .
C7 C 0.6734(3) -0.0030(3) 0.8574(2) 0.0548(9) Uani 1 1 d .
H7A H 0.6793 -0.0518 0.8984 0.066 Uiso 1 1 calc R
H7B H 0.7046 -0.0330 0.8167 0.066 Uiso 1 1 calc R
C8 C 0.5607(3) 0.0948(3) 0.77715(19) 0.0486(8) Uani 1 1 d .
H8A H 0.5898 0.0710 0.7336 0.058 Uiso 1 1 calc R
H8B H 0.5972 0.1543 0.7966 0.058 Uiso 1 1 calc R
C9 C 0.4625(3) 0.1289(2) 0.75321(18) 0.0445(7) Uani 1 1 d .
C10 C 0.4305(3) 0.1342(3) 0.67938(18) 0.0513(8) Uani 1 1 d .
H10 H 0.4675 0.1050 0.6446 0.062 Uiso 1 1 calc R
C11 C 0.3462(3) 0.1811(3) 0.65546(19) 0.0555(9) Uani 1 1 d .
C12 C 0.2950(3) 0.2238(3) 0.70765(19) 0.0495(8) Uani 1 1 d .
H12 H 0.2377 0.2573 0.6916 0.059 Uiso 1 1 calc R
C13 C 0.3223(2) 0.2207(2) 0.78227(18) 0.0432(7) Uani 1 1 d .
C14 C 0.4084(2) 0.1700(2) 0.80613(17) 0.0388(6) Uani 1 1 d .
C15 C 0.5290(3) -0.0820(3) 0.8035(2) 0.0553(9) Uani 1 1 d .
H15A H 0.5604 -0.1401 0.8297 0.066 Uiso 1 1 calc R
H15B H 0.5395 -0.0878 0.7513 0.066 Uiso 1 1 calc R
C16 C 0.4250(3) -0.0860(2) 0.81103(19) 0.0500(8) Uani 1 1 d .
C17 C 0.3588(4) -0.1342(3) 0.7628(2) 0.0661(11) Uani 1 1 d .
H17 H 0.3777 -0.1661 0.7204 0.079 Uiso 1 1 calc R
C18 C 0.2660(4) -0.1356(4) 0.7766(3) 0.0800(14) Uani 1 1 d .
H18 H 0.2199 -0.1677 0.7435 0.096 Uiso 1 1 calc R
C19 C 0.2410(3) -0.0910(4) 0.8377(3) 0.0710(12) Uani 1 1 d .
H19 H 0.1771 -0.0915 0.8483 0.085 Uiso 1 1 calc R
C20 C 0.3093(3) -0.0444(3) 0.8848(2) 0.0511(8) Uani 1 1 d .
H20 H 0.2911 -0.0132 0.9278 0.061 Uiso 1 1 calc R
C21 C 0.6825(4) 0.3355(3) 0.9891(3) 0.0738(13) Uani 1 1 d .
C22 C 0.5847(4) 0.3600(3) 0.9502(3) 0.0834(15) Uani 1 1 d .
H22A H 0.5920 0.4018 0.9071 0.100 Uiso 1 1 calc R
H22B H 0.5475 0.3970 0.9835 0.100 Uiso 1 1 calc R
H22C H 0.5523 0.2969 0.9351 0.100 Uiso 1 1 calc R
C23 C 0.7380(7) 0.4344(5) 0.9929(4) 0.134(3) Uani 1 1 d .
H23A H 0.7900 0.4298 1.0317 0.160 Uiso 1 1 calc R
H23B H 0.6962 0.4904 1.0034 0.160 Uiso 1 1 calc R
H23C H 0.7634 0.4465 0.9461 0.160 Uiso 1 1 calc R
C24 C 0.6708(5) 0.3029(4) 1.0668(3) 0.099(2) Uani 1 1 d .
H24A H 0.6268 0.2457 1.0661 0.119 Uiso 1 1 calc R
H24B H 0.6458 0.3595 1.0935 0.119 Uiso 1 1 calc R
H24C H 0.7321 0.2823 1.0911 0.119 Uiso 1 1 calc R
C25 C 0.9501(4) 0.2295(6) 0.8456(4) 0.113(2) Uani 1 1 d .
H25A H 0.9876 0.1676 0.8428 0.136 Uiso 1 1 calc R
H25B H 0.9840 0.2774 0.8793 0.136 Uiso 1 1 calc R
H25C H 0.9396 0.2602 0.7970 0.136 Uiso 1 1 calc R
C26 C 0.3135(4) 0.1916(4) 0.5759(2) 0.0756(13) Uani 1 1 d .
H26A H 0.3684 0.1944 0.5478 0.091 Uiso 1 1 calc R
H26B H 0.2767 0.2540 0.5680 0.091 Uiso 1 1 calc R
H26C H 0.2742 0.1333 0.5600 0.091 Uiso 1 1 calc R
C27 C 0.2657(3) 0.2750(3) 0.8361(2) 0.0534(9) Uani 1 1 d .
C28 C 0.2321(3) 0.2002(3) 0.8925(2) 0.0599(10) Uani 1 1 d .
H28A H 0.2870 0.1693 0.9202 0.072 Uiso 1 1 calc R
H28B H 0.1934 0.1472 0.8672 0.072 Uiso 1 1 calc R
H28C H 0.1945 0.2366 0.9259 0.072 Uiso 1 1 calc R
C29 C 0.1754(3) 0.3251(4) 0.7985(3) 0.0743(13) Uani 1 1 d .
H29A H 0.1378 0.3528 0.8357 0.089 Uiso 1 1 calc R
H29B H 0.1381 0.2743 0.7695 0.089 Uiso 1 1 calc R
H29C H 0.1930 0.3798 0.7665 0.089 Uiso 1 1 calc R
C30 C 0.3255(3) 0.3565(3) 0.8755(2) 0.0629(11) Uani 1 1 d .
H30A H 0.3846 0.3266 0.8976 0.076 Uiso 1 1 calc R
H30B H 0.2910 0.3863 0.9138 0.076 Uiso 1 1 calc R
H30C H 0.3397 0.4092 0.8408 0.076 Uiso 1 1 calc R
H3A H 0.461(3) 0.1276(19) 1.031(2) 0.060 Uiso 1 1 d D

loop_
_atom_site_aniso_label
_atom_site_aniso_U_11
_atom_site_aniso_U_22
_atom_site_aniso_U_33
_atom_site_aniso_U_23
_atom_site_aniso_U_13
_atom_site_aniso_U_12
Cr1 0.0439(3) 0.0292(3) 0.0362(3) 0.00179(17) 0.0120(2) 0.00243(18)
O1 0.0503(12) 0.0392(11) 0.0479(13) 0.0000(9) 0.0111(10) -0.0043(9)
O2 0.0539(12) 0.0351(10) 0.0337(11) 0.0019(8) 0.0110(9) 0.0076(9)
O3 0.0486(12) 0.0330(10) 0.0392(12) 0.0023(9) 0.0126(9) 0.0069(9)
N1 0.0532(15) 0.0345(13) 0.0492(15) 0.0033(11) 0.0231(12) 0.0075(11)
N2 0.0541(16) 0.0318(12) 0.0395(14) 0.0031(10) 0.0078(11) -0.0052(11)
C1 0.0483(18) 0.0454(18) 0.059(2) 0.0113(15) 0.0072(15) -0.0009(14)
C2 0.060(2) 0.055(2) 0.066(2) 0.0152(18) -0.0016(18) -0.0156(17)
C3 0.063(2) 0.072(3) 0.092(3) 0.038(3) -0.011(2) -0.023(2)
C4 0.045(2) 0.082(3) 0.116(4) 0.045(3) 0.012(2) -0.001(2)
C5 0.051(2) 0.071(3) 0.095(3) 0.029(2) 0.029(2) 0.0140(19)
C6 0.0468(18) 0.051(2) 0.072(2) 0.0190(18) 0.0176(17) 0.0081(15)
C7 0.055(2) 0.0504(19) 0.064(2) 0.0088(16) 0.0279(17) 0.0168(16)
C8 0.064(2) 0.0412(17) 0.0457(18) 0.0067(14) 0.0287(16) 0.0059(15)
C9 0.063(2) 0.0317(14) 0.0408(16) -0.0002(12) 0.0151(14) -0.0013(13)
C10 0.081(2) 0.0373(16) 0.0377(17) -0.0036(13) 0.0183(16) -0.0086(16)
C11 0.082(3) 0.0431(18) 0.0400(18) 0.0020(14) 0.0008(17) -0.0209(17)
C12 0.0514(18) 0.0490(18) 0.0477(19) 0.0083(14) 0.0028(14) -0.0140(15)
C13 0.0463(16) 0.0412(16) 0.0431(17) 0.0056(13) 0.0099(13) -0.0041(13)
C14 0.0481(16) 0.0314(13) 0.0384(15) 0.0027(11) 0.0116(12) -0.0024(12)
C15 0.079(3) 0.0364(16) 0.054(2) -0.0065(15) 0.0252(18) 0.0039(16)
C16 0.081(2) 0.0301(14) 0.0411(17) -0.0016(13) 0.0146(16) -0.0018(15)
C17 0.105(4) 0.0427(19) 0.049(2) -0.0046(16) 0.002(2) -0.007(2)
C18 0.096(4) 0.073(3) 0.067(3) 0.002(2) -0.015(3) -0.028(3)
C19 0.062(2) 0.075(3) 0.074(3) 0.002(2) -0.004(2) -0.018(2)
C20 0.0516(19) 0.0486(19) 0.054(2) 0.0040(15) 0.0088(15) -0.0074(14)
C21 0.109(4) 0.049(2) 0.063(3) 0.0010(19) 0.005(2) -0.030(2)
C22 0.131(5) 0.044(2) 0.076(3) -0.001(2) 0.015(3) 0.017(2)
C23 0.228(9) 0.078(4) 0.101(5) -0.016(3) 0.050(5) -0.084(5)
C24 0.154(6) 0.080(3) 0.064(3) 0.000(3) 0.007(3) -0.040(4)
C25 0.054(3) 0.125(5) 0.163(6) 0.062(5) 0.022(3) -0.010(3)
C26 0.114(4) 0.066(3) 0.045(2) -0.0023(19) -0.003(2) -0.023(3)
C27 0.055(2) 0.053(2) 0.055(2) 0.0154(16) 0.0224(16) 0.0137(16)
C28 0.059(2) 0.066(2) 0.059(2) 0.0225(18) 0.0266(17) 0.0153(18)
C29 0.061(2) 0.088(3) 0.078(3) 0.036(2) 0.026(2) 0.026(2)
C30 0.094(3) 0.048(2) 0.051(2) 0.0025(16) 0.032(2) 0.018(2)

loop_
_atom_type_symbol
_atom_type_description
_atom_type_scat_dispersion_real
_atom_type_scat_dispersion_imag
_atom_type_scat_source
C C 0.0033 0.0016 'International Tables Vol C Tables 4.2.6.8 and 6.1.1.4'
H H 0.0000 0.0000 'International Tables Vol C Tables 4.2.6.8 and 6.1.1.4'
Cr Cr 0.3209 0.6236 'International Tables Vol C Tables 4.2.6.8 and 6.1.1.4'
N N 0.0061 0.0033 'International Tables Vol C Tables 4.2.6.8 and 6.1.1.4'
O O 0.0106 0.0060 'International Tables Vol C Tables 4.2.6.8 and 6.1.1.4'
Cl Cl 0.1484 0.1585 'International Tables Vol C Tables 4.2.6.8 and 6.1.1.4'

loop_
_geom_angle_atom_site_label_1
_geom_angle_atom_site_label_2
_geom_angle_atom_site_label_3
_geom_angle
_geom_angle_site_symmetry_1
_geom_angle_site_symmetry_3
O1 Cr1 O2 92.01(11) . .
O1 Cr1 O3 91.16(10) . .
O2 Cr1 O3 93.70(9) . .
O1 Cr1 O3 90.97(10) . 3_657
O2 Cr1 O3 173.05(9) . 3_657
O3 Cr1 O3 79.97(10) . 3_657
O1 Cr1 N1 91.41(11) . .
O2 Cr1 N1 92.02(10) . .
O3 Cr1 N1 173.64(10) . .
O3 Cr1 N1 94.18(10) 3_657 .
O1 Cr1 N2 172.09(10) . .
O2 Cr1 N2 86.81(11) . .
O3 Cr1 N2 96.71(11) . .
O3 Cr1 N2 91.09(11) 3_657 .
N1 Cr1 N2 80.83(12) . .
C1 O1 Cr1 129.3(2) . .
C14 O2 Cr1 127.13(19) . .
Cr1 O3 Cr1 100.04(10) . 3_657
Cr1 O3 H3A 103(3) . .
Cr1 O3 H3A 116(3) 3_657 .
C15 N1 C8 110.5(3) . .
C15 N1 C7 109.7(3) . .
C8 N1 C7 109.7(3) . .
C15 N1 Cr1 107.4(2) . .
C8 N1 Cr1 111.93(19) . .
C7 N1 Cr1 107.5(2) . .
C16 N2 C20 118.4(3) . .
C16 N2 Cr1 114.5(2) . .
C20 N2 Cr1 125.8(2) . .
O1 C1 C6 120.9(3) . .
O1 C1 C2 120.0(4) . .
C6 C1 C2 119.1(4) . .
C3 C2 C1 116.1(4) . .
C3 C2 C21 122.0(4) . .
C1 C2 C21 121.9(4) . .
C4 C3 C2 124.7(4) . .
C4 C3 H3 117.7 . .
C2 C3 H3 117.7 . .
C5 C4 C3 117.5(4) . .
C5 C4 C25 122.9(6) . .
C3 C4 C25 119.6(5) . .
C4 C5 C6 121.6(5) . .
C4 C5 H5 119.2 . .
C6 C5 H5 119.2 . .
C5 C6 C1 120.5(4) . .
C5 C6 C7 118.7(4) . .
C1 C6 C7 120.7(3) . .
C6 C7 N1 112.4(3) . .
C6 C7 H7A 109.1 . .
N1 C7 H7A 109.1 . .
C6 C7 H7B 109.1 . .
N1 C7 H7B 109.1 . .
H7A C7 H7B 107.9 . .
N1 C8 C9 116.7(3) . .
N1 C8 H8A 108.1 . .
C9 C8 H8A 108.1 . .
N1 C8 H8B 108.1 . .
C9 C8 H8B 108.1 . .
H8A C8 H8B 107.3 . .
C10 C9 C14 120.5(3) . .
C10 C9 C8 120.7(3) . .
C14 C9 C8 118.1(3) . .
C11 C10 C9 121.6(3) . .
C11 C10 H10 119.2 . .
C9 C10 H10 119.2 . .
C12 C11 C10 117.4(3) . .
C12 C11 C26 120.5(4) . .
C10 C11 C26 121.9(4) . .
C11 C12 C13 124.0(4) . .
C11 C12 H12 118.0 . .
C13 C12 H12 118.0 . .
C12 C13 C14 117.8(3) . .
C12 C13 C27 121.1(3) . .
C14 C13 C27 121.0(3) . .
O2 C14 C9 119.8(3) . .
O2 C14 C13 121.6(3) . .
C9 C14 C13 118.6(3) . .
N1 C15 C16 111.3(3) . .
N1 C15 H15A 109.4 . .
C16 C15 H15A 109.4 . .
N1 C15 H15B 109.4 . .
C16 C15 H15B 109.4 . .
H15A C15 H15B 108.0 . .
N2 C16 C17 121.1(4) . .
N2 C16 C15 113.9(3) . .
C17 C16 C15 124.9(4) . .
C18 C17 C16 119.8(4) . .
C18 C17 H17 120.1 . .
C16 C17 H17 120.1 . .
C19 C18 C17 119.1(4) . .
C19 C18 H18 120.5 . .
C17 C18 H18 120.5 . .
C18 C19 C20 119.5(5) . .
C18 C19 H19 120.3 . .
C20 C19 H19 120.3 . .
N2 C20 C19 122.1(4) . .
N2 C20 H20 118.9 . .
C19 C20 H20 118.9 . .
C2 C21 C24 112.3(4) . .
C2 C21 C23 112.4(5) . .
C24 C21 C23 107.7(4) . .
C2 C21 C22 109.1(4) . .
C24 C21 C22 108.7(5) . .
C23 C21 C22 106.5(5) . .
C21 C22 H22A 109.5 . .
C21 C22 H22B 109.5 . .
H22A C22 H22B 109.5 . .
C21 C22 H22C 109.5 . .
H22A C22 H22C 109.5 . .
H22B C22 H22C 109.5 . .
C21 C23 H23A 109.5 . .
C21 C23 H23B 109.5 . .
H23A C23 H23B 109.5 . .
C21 C23 H23C 109.5 . .
H23A C23 H23C 109.5 . .
H23B C23 H23C 109.5 . .
C21 C24 H24A 109.5 . .
C21 C24 H24B 109.5 . .
H24A C24 H24B 109.5 . .
C21 C24 H24C 109.5 . .
H24A C24 H24C 109.5 . .
H24B C24 H24C 109.5 . .
C4 C25 H25A 109.5 . .
C4 C25 H25B 109.5 . .
H25A C25 H25B 109.5 . .
C4 C25 H25C 109.5 . .
H25A C25 H25C 109.5 . .
H25B C25 H25C 109.5 . .
C11 C26 H26A 109.5 . .
C11 C26 H26B 109.5 . .
H26A C26 H26B 109.5 . .
C11 C26 H26C 109.5 . .
H26A C26 H26C 109.5 . .
H26B C26 H26C 109.5 . .
C30 C27 C13 109.9(3) . .
C30 C27 C28 109.2(3) . .
C13 C27 C28 110.9(3) . .
C30 C27 C29 108.4(4) . .
C13 C27 C29 112.4(3) . .
C28 C27 C29 106.0(3) . .
C27 C28 H28A 109.5 . .
C27 C28 H28B 109.5 . .
H28A C28 H28B 109.5 . .
C27 C28 H28C 109.5 . .
H28A C28 H28C 109.5 . .
H28B C28 H28C 109.5 . .
C27 C29 H29A 109.5 . .
C27 C29 H29B 109.5 . .
H29A C29 H29B 109.5 . .
C27 C29 H29C 109.5 . .
H29A C29 H29C 109.5 . .
H29B C29 H29C 109.5 . .
C27 C30 H30A 109.5 . .
C27 C30 H30B 109.5 . .
H30A C30 H30B 109.5 . .
C27 C30 H30C 109.5 . .
H30A C30 H30C 109.5 . .
H30B C30 H30C 109.5 . .

loop_
_geom_bond_atom_site_label_1
_geom_bond_atom_site_label_2
_geom_bond_distance
_geom_bond_site_symmetry_2
Cr1 O1 1.912(2) .
Cr1 O2 1.939(2) .
Cr1 O3 1.989(2) .
Cr1 O3 2.014(2) 3_657
Cr1 N1 2.081(3) .
Cr1 N2 2.081(3) .
O1 C1 1.328(4) .
O2 C14 1.321(4) .
O3 Cr1 2.014(2) 3_657
O3 H3A 0.861(19) .
N1 C15 1.475(5) .
N1 C8 1.490(4) .
N1 C7 1.498(5) .
N2 C16 1.339(4) .
N2 C20 1.341(5) .
C1 C6 1.410(6) .
C1 C2 1.428(5) .
C2 C3 1.409(6) .
C2 C21 1.511(7) .
C3 C4 1.381(8) .
C3 H3 0.9500 .
C4 C5 1.371(7) .
C4 C25 1.510(6) .
C5 C6 1.394(5) .
C5 H5 0.9500 .
C6 C7 1.497(6) .
C7 H7A 0.9900 .
C7 H7B 0.9900 .
C8 C9 1.494(5) .
C8 H8A 0.9900 .
C8 H8B 0.9900 .
C9 C10 1.393(5) .
C9 C14 1.409(4) .
C10 C11 1.384(6) .
C10 H10 0.9500 .
C11 C12 1.382(6) .
C11 C26 1.500(5) .
C12 C13 1.392(5) .
C12 H12 0.9500 .
C13 C14 1.427(5) .
C13 C27 1.517(5) .
C15 C16 1.501(6) .
C15 H15A 0.9900 .
C15 H15B 0.9900 .
C16 C17 1.386(6) .
C17 C18 1.369(7) .
C17 H17 0.9500 .
C18 C19 1.350(7) .
C18 H18 0.9500 .
C19 C20 1.382(6) .
C19 H19 0.9500 .
C20 H20 0.9500 .
C21 C24 1.520(7) .
C21 C23 1.524(6) .
C21 C22 1.537(8) .
C22 H22A 0.9800 .
C22 H22B 0.9800 .
C22 H22C 0.9800 .
C23 H23A 0.9800 .
C23 H23B 0.9800 .
C23 H23C 0.9800 .
C24 H24A 0.9800 .
C24 H24B 0.9800 .
C24 H24C 0.9800 .
C25 H25A 0.9800 .
C25 H25B 0.9800 .
C25 H25C 0.9800 .
C26 H26A 0.9800 .
C26 H26B 0.9800 .
C26 H26C 0.9800 .
C27 C30 1.514(6) .
C27 C28 1.543(5) .
C27 C29 1.549(5) .
C28 H28A 0.9800 .
C28 H28B 0.9800 .
C28 H28C 0.9800 .
C29 H29A 0.9800 .
C29 H29B 0.9800 .
C29 H29C 0.9800 .
C30 H30A 0.9800 .
C30 H30B 0.9800 .
C30 H30C 0.9800 .

loop_
_geom_torsion_atom_site_label_1
_geom_torsion_atom_site_label_2
_geom_torsion_atom_site_label_3
_geom_torsion_atom_site_label_4
_geom_torsion
_geom_torsion_site_symmetry_1
_geom_torsion_site_symmetry_4
O2 Cr1 O1 C1 -86.9(3) . .
O3 Cr1 O1 C1 179.4(3) . .
O3 Cr1 O1 C1 99.4(3) 3_657 .
N1 Cr1 O1 C1 5.2(3) . .
O1 Cr1 O2 C14 125.0(2) . .
O3 Cr1 O2 C14 -143.7(2) . .
N1 Cr1 O2 C14 33.5(3) . .
N2 Cr1 O2 C14 -47.2(3) . .
O1 Cr1 O3 Cr1 -90.78(11) . 3_657
O2 Cr1 O3 Cr1 177.13(10) . 3_657
O3 Cr1 O3 Cr1 0.0 3_657 3_657
N2 Cr1 O3 Cr1 89.92(11) . 3_657
O1 Cr1 N1 C15 158.5(2) . .
O2 Cr1 N1 C15 -109.4(2) . .
O3 Cr1 N1 C15 67.4(2) 3_657 .
N2 Cr1 N1 C15 -23.0(2) . .
O1 Cr1 N1 C8 -80.0(2) . .
O2 Cr1 N1 C8 12.0(2) . .
O3 Cr1 N1 C8 -171.1(2) 3_657 .
N2 Cr1 N1 C8 98.5(3) . .
O1 Cr1 N1 C7 40.5(2) . .
O2 Cr1 N1 C7 132.6(2) . .
O3 Cr1 N1 C7 -50.5(2) 3_657 .
N2 Cr1 N1 C7 -141.0(2) . .
O2 Cr1 N2 C16 97.8(2) . .
O3 Cr1 N2 C16 -168.9(2) . .
O3 Cr1 N2 C16 -88.9(2) 3_657 .
N1 Cr1 N2 C16 5.2(2) . .
O2 Cr1 N2 C20 -69.1(3) . .
O3 Cr1 N2 C20 24.3(3) . .
O3 Cr1 N2 C20 104.3(3) 3_657 .
N1 Cr1 N2 C20 -161.7(3) . .
Cr1 O1 C1 C6 -29.7(5) . .
Cr1 O1 C1 C2 149.0(3) . .
O1 C1 C2 C3 173.0(3) . .
C6 C1 C2 C3 -8.2(5) . .
O1 C1 C2 C21 -9.3(6) . .
C6 C1 C2 C21 169.4(4) . .
C1 C2 C3 C4 4.7(6) . .
C21 C2 C3 C4 -173.0(4) . .
C2 C3 C4 C5 1.5(7) . .
C2 C3 C4 C25 -179.9(5) . .
C3 C4 C5 C6 -4.2(7) . .
C25 C4 C5 C6 177.3(5) . .
C4 C5 C6 C1 0.4(6) . .
C4 C5 C6 C7 -179.7(4) . .
O1 C1 C6 C5 -175.2(4) . .
C2 C1 C6 C5 6.0(6) . .
O1 C1 C6 C7 4.9(5) . .
C2 C1 C6 C7 -173.8(3) . .
C5 C6 C7 N1 -130.4(4) . .
C1 C6 C7 N1 49.5(5) . .
C15 N1 C7 C6 174.1(3) . .
C8 N1 C7 C6 52.6(4) . .
Cr1 N1 C7 C6 -69.4(3) . .
C15 N1 C8 C9 65.7(4) . .
C7 N1 C8 C9 -173.2(3) . .
Cr1 N1 C8 C9 -54.0(4) . .
N1 C8 C9 C10 -129.1(3) . .
N1 C8 C9 C14 60.5(4) . .
C14 C9 C10 C11 1.1(5) . .
C8 C9 C10 C11 -169.1(3) . .
C9 C10 C11 C12 0.8(5) . .
C9 C10 C11 C26 177.0(3) . .
C10 C11 C12 C13 -1.3(5) . .
C26 C11 C12 C13 -177.5(3) . .
C11 C12 C13 C14 -0.1(5) . .
C11 C12 C13 C27 176.1(3) . .
Cr1 O2 C14 C9 -38.3(4) . .
Cr1 O2 C14 C13 143.5(2) . .
C10 C9 C14 O2 179.2(3) . .
C8 C9 C14 O2 -10.3(4) . .
C10 C9 C14 C13 -2.5(5) . .
C8 C9 C14 C13 167.9(3) . .
C12 C13 C14 O2 -179.8(3) . .
C27 C13 C14 O2 4.0(5) . .
C12 C13 C14 C9 2.0(4) . .
C27 C13 C14 C9 -174.2(3) . .
C8 N1 C15 C16 -85.4(3) . .
C7 N1 C15 C16 153.5(3) . .
Cr1 N1 C15 C16 36.9(3) . .
C20 N2 C16 C17 -0.5(5) . .
Cr1 N2 C16 C17 -168.4(3) . .
C20 N2 C16 C15 -177.7(3) . .
Cr1 N2 C16 C15 14.4(4) . .
N1 C15 C16 N2 -34.9(4) . .
N1 C15 C16 C17 148.0(4) . .
N2 C16 C17 C18 1.0(6) . .
C15 C16 C17 C18 177.9(4) . .
C16 C17 C18 C19 -0.9(7) . .
C17 C18 C19 C20 0.3(7) . .
C16 N2 C20 C19 0.0(5) . .
Cr1 N2 C20 C19 166.4(3) . .
C18 C19 C20 N2 0.1(7) . .
C3 C2 C21 C24 -118.6(5) . .
C1 C2 C21 C24 63.9(6) . .
C3 C2 C21 C23 3.0(7) . .
C1 C2 C21 C23 -174.5(5) . .
C3 C2 C21 C22 120.8(5) . .
C1 C2 C21 C22 -56.7(5) . .
C12 C13 C27 C30 -117.2(4) . .
C14 C13 C27 C30 58.9(4) . .
C12 C13 C27 C28 122.0(4) . .
C14 C13 C27 C28 -61.9(4) . .
C12 C13 C27 C29 3.6(5) . .
C14 C13 C27 C29 179.7(3) . .

loop_
_platon_squeeze_void_nr
_platon_squeeze_void_average_x
_platon_squeeze_void_average_y
_platon_squeeze_void_average_z
_platon_squeeze_void_volume
_platon_squeeze_void_count_electrons
_platon_squeeze_void_content
1 0.000 -0.019 -0.011 1009 173 '4 Disordered CH2Cl2'
